data_7018460
loop_
_publ_author_name
'Sarma, Debajit'
'Srivastava, Vishwas'
'Natarajan, Srinivasan'

_publ_section_title
;
 Aza-heterocyclic ligand assisted assembly of new cobalt MOFs with pcu and
 graphite related structures.
;
_journal_issue 14
_journal_name_full 'Dalton transactions (Cambridge, England : 2003)'
_journal_page_first 4135
_journal_page_last 4145
_journal_paper_doi 10.1039/c2dt11993e
_journal_volume 41
_journal_year 2012
_chemical_formula_moiety 'C36 H16 Co5 N10 O30'
_chemical_formula_sum 'C36 H16 Co5 N10 O30'
_chemical_formula_weight 1363.24
_chemical_name_common Co-Nitroisophthalate
_chemical_name_systematic
;
?
;
_space_group_IT_number 2
_symmetry_cell_setting triclinic
_symmetry_space_group_name_Hall '-P 1'
_symmetry_space_group_name_H-M 'P -1'
_atom_sites_solution_hydrogens geom
_atom_sites_solution_primary direct
_atom_sites_solution_secondary difmap
_audit_creation_method SHELXL-97
_cell_angle_alpha 110.2040(10)
_cell_angle_beta 111.3290(10)
_cell_angle_gamma 90.9080(10)
_cell_formula_units_Z 1
_cell_length_a 9.5395(2)
_cell_length_b 11.7926(2)
_cell_length_c 11.8861(2)
_cell_measurement_reflns_used 4514
_cell_measurement_temperature 296(2)
_cell_measurement_theta_max 26.00
_cell_measurement_theta_min 1.86
_cell_volume 1153.50(4)
_computing_cell_refinement 'SAINT (Bruker, 2000)'
_computing_data_collection 'SMART (Bruker, 2000)'
_computing_data_reduction SAINT
_computing_molecular_graphics 'Ortep-3 for Windows (Farrugia, 1999) and CAMERON (Watkin et al., 1993)'
_computing_publication_material 'PLATON (Spek, 2003)'
_computing_structure_refinement 'SHELXL-97 (Sheldrick, 1997)'
_computing_structure_solution 'SIR92 (Altomare et al., 1993)'
_diffrn_ambient_temperature 296(2)
_diffrn_measured_fraction_theta_full 0.996
_diffrn_measured_fraction_theta_max 0.996
_diffrn_measurement_device_type 'Bruker Smart CCD area detector'
_diffrn_measurement_method '\f and \w scans'
_diffrn_radiation_monochromator graphite
_diffrn_radiation_source 'fine-focus sealed tube'
_diffrn_radiation_type MoK\a
_diffrn_radiation_wavelength 0.71073
_diffrn_reflns_av_R_equivalents 0.0200
_diffrn_reflns_av_sigmaI/netI 0.0171
_diffrn_reflns_limit_h_max 11
_diffrn_reflns_limit_h_min -11
_diffrn_reflns_limit_k_max 14
_diffrn_reflns_limit_k_min -14
_diffrn_reflns_limit_l_max 14
_diffrn_reflns_limit_l_min -14
_diffrn_reflns_number 16645
_diffrn_reflns_theta_full 26.00
_diffrn_reflns_theta_max 26.00
_diffrn_reflns_theta_min 1.86
_exptl_absorpt_coefficient_mu 1.876
_exptl_absorpt_correction_T_max 0.9287
_exptl_absorpt_correction_T_min 0.7533
_exptl_absorpt_correction_type multi-scan
_exptl_absorpt_process_details '(SADABS; Sheldrick, 1996)'
_exptl_crystal_colour purple
_exptl_crystal_density_diffrn 1.962
_exptl_crystal_density_method 'not measured'
_exptl_crystal_description block
_exptl_crystal_F_000 677
_exptl_crystal_size_max 0.16
_exptl_crystal_size_mid 0.06
_exptl_crystal_size_min 0.04
_refine_diff_density_max 0.685
_refine_diff_density_min -0.385
_refine_diff_density_rms 0.069
_refine_ls_extinction_method none
_refine_ls_goodness_of_fit_ref 1.059
_refine_ls_hydrogen_treatment constr
_refine_ls_matrix_type full
_refine_ls_number_parameters 367
_refine_ls_number_reflns 4514
_refine_ls_number_restraints 0
_refine_ls_restrained_S_all 1.059
_refine_ls_R_factor_all 0.0264
_refine_ls_R_factor_gt 0.0245
_refine_ls_shift/su_max 0.001
_refine_ls_shift/su_mean 0.000
_refine_ls_structure_factor_coef Fsqd
_refine_ls_weighting_details 'calc w=1/[\s^2^(Fo^2^)+(0.0435P)^2^+0.9400P] where P=(Fo^2^+2Fc^2^)/3'
_refine_ls_weighting_scheme calc
_refine_ls_wR_factor_gt 0.0737
_refine_ls_wR_factor_ref 0.0747
_reflns_number_gt 4211
_reflns_number_total 4514
_reflns_threshold_expression >2sigma(I)
_cod_data_source_file c2dt11993e.txt
_cod_data_source_block CompoundI
_cod_database_code 7018460

loop_
_symmetry_equiv_pos_as_xyz
'x, y, z'
'-x, -y, -z'

loop_
_atom_site_label
_atom_site_type_symbol
_atom_site_fract_x
_atom_site_fract_y
_atom_site_fract_z
_atom_site_U_iso_or_equiv
_atom_site_adp_type
_atom_site_occupancy
_atom_site_symmetry_multiplicity
_atom_site_calc_flag
_atom_site_refinement_flags
Co1 Co 0.35510(3) 0.63078(2) 0.73759(3) 0.01783(8) Uani 1 1 d .
Co2 Co 0.0000 0.5000 0.5000 0.01395(9) Uani 1 2 d S
Co3 Co 0.60882(3) 0.83865(2) 0.70784(3) 0.01753(8) Uani 1 1 d .
O1 O 0.42724(18) 0.36354(16) 1.15943(18) 0.0362(4) Uani 1 1 d .
O2 O 0.26846(18) 0.55287(15) 0.82859(15) 0.0285(4) Uani 1 1 d .
O3 O 0.15795(16) 0.68039(13) 0.61070(14) 0.0189(3) Uani 1 1 d .
O4 O 0.3619(2) 0.80952(15) 0.88625(16) 0.0322(4) Uani 1 1 d .
O5 O 0.37947(16) 0.75150(13) 0.62657(14) 0.0212(3) Uani 1 1 d .
O6 O 0.03227(17) 0.48420(15) 0.67475(14) 0.0257(3) Uani 1 1 d .
O7 O 0.27169(18) 0.20722(15) 1.13599(15) 0.0280(3) Uani 1 1 d .
O8 O 0.38766(18) 1.03429(15) 0.38043(16) 0.0290(4) Uani 1 1 d .
O9 O 0.54326(19) 0.97545(14) 0.84334(16) 0.0297(4) Uani 1 1 d .
O10 O 0.17011(18) 1.05549(15) 0.24784(16) 0.0289(4) Uani 1 1 d .
O11 O -0.2803(2) 0.21914(19) 0.9096(2) 0.0425(5) Uani 1 1 d .
O12 O -0.3441(2) 0.3284(2) 0.7938(3) 0.0646(7) Uani 1 1 d .
O13 O -0.3051(2) 0.8871(2) 0.2353(2) 0.0526(6) Uani 1 1 d .
O14 O -0.3070(2) 0.7902(3) 0.3578(3) 0.0663(7) Uani 1 1 d .
O100 O 0.1262(3) 0.9350(2) 0.9086(2) 0.0611(6) Uani 1 1 d .
N1 N 0.33204(19) 0.46986(15) 0.58203(17) 0.0195(3) Uani 1 1 d .
N2 N 0.18723(19) 0.42550(16) 0.48732(17) 0.0198(3) Uani 1 1 d .
N3 N 0.3424(2) 0.30837(16) 0.42113(18) 0.0226(4) Uani 1 1 d .
N4 N -0.2496(2) 0.28808(18) 0.86309(19) 0.0263(4) Uani 1 1 d .
N5 N -0.2411(2) 0.84235(18) 0.3155(2) 0.0300(4) Uani 1 1 d .
C1 C 0.1364(2) 0.49416(18) 0.78071(19) 0.0193(4) Uani 1 1 d .
C2 C 0.0982(2) 0.42794(18) 0.85624(19) 0.0182(4) Uani 1 1 d .
C3 C 0.2125(2) 0.39889(18) 0.94974(19) 0.0191(4) Uani 1 1 d .
H3 H 0.3143 0.4269 0.9718 0.023 Uiso 1 1 calc R
C4 C 0.1752(2) 0.32807(18) 1.01056(19) 0.0188(4) Uani 1 1 d .
C5 C 0.0233(2) 0.28835(19) 0.9810(2) 0.0198(4) Uani 1 1 d .
H5 H -0.0029 0.2393 1.0194 0.024 Uiso 1 1 calc R
C6 C -0.0877(2) 0.32446(18) 0.89246(19) 0.0192(4) Uani 1 1 d .
C7 C -0.0541(2) 0.39168(18) 0.82824(19) 0.0191(4) Uani 1 1 d .
H7 H -0.1316 0.4123 0.7675 0.023 Uiso 1 1 calc R
C8 C 0.3017(2) 0.29635(19) 1.10999(19) 0.0200(4) Uani 1 1 d .
C9 C 0.2369(2) 0.74402(17) 0.58112(18) 0.0160(4) Uani 1 1 d .
C10 C 0.1581(2) 0.80966(18) 0.49391(19) 0.0177(4) Uani 1 1 d .
C11 C 0.2396(2) 0.87874(18) 0.4560(2) 0.0188(4) Uani 1 1 d .
H11 H 0.3453 0.8870 0.4871 0.023 Uiso 1 1 calc R
C12 C 0.1609(2) 0.93548(18) 0.3710(2) 0.0194(4) Uani 1 1 d .
C13 C 0.0030(2) 0.92288(19) 0.3242(2) 0.0217(4) Uani 1 1 d .
H13 H -0.0500 0.9593 0.2668 0.026 Uiso 1 1 calc R
C14 C -0.0735(2) 0.85524(19) 0.3646(2) 0.0203(4) Uani 1 1 d .
C15 C 0.0000(2) 0.79924(18) 0.4493(2) 0.0195(4) Uani 1 1 d .
H15 H -0.0548 0.7555 0.4761 0.023 Uiso 1 1 calc R
C16 C 0.2451(2) 1.01197(19) 0.3305(2) 0.0216(4) Uani 1 1 d .
C17 C 0.1991(2) 0.33059(19) 0.3945(2) 0.0234(4) Uani 1 1 d .
H17 H 0.1167 0.2838 0.3184 0.028 Uiso 1 1 calc R
C18 C 0.4199(2) 0.39714(19) 0.5386(2) 0.0233(4) Uani 1 1 d .
H18 H 0.5245 0.4063 0.5844 0.028 Uiso 1 1 calc R

loop_
_atom_site_aniso_label
_atom_site_aniso_U_11
_atom_site_aniso_U_22
_atom_site_aniso_U_33
_atom_site_aniso_U_23
_atom_site_aniso_U_13
_atom_site_aniso_U_12
Co1 0.01368(14) 0.02148(15) 0.01802(15) 0.01212(11) 0.00163(11) -0.00059(11)
Co2 0.01005(18) 0.01880(19) 0.01525(18) 0.01040(15) 0.00366(14) 0.00283(14)
Co3 0.01504(15) 0.02026(15) 0.02131(15) 0.01276(12) 0.00689(11) 0.00295(11)
O1 0.0170(8) 0.0434(10) 0.0432(10) 0.0298(8) -0.0060(7) -0.0040(7)
O2 0.0242(8) 0.0360(9) 0.0266(8) 0.0194(7) 0.0046(7) -0.0065(7)
O3 0.0170(7) 0.0214(7) 0.0216(7) 0.0136(6) 0.0060(6) 0.0013(5)
O4 0.0357(9) 0.0344(9) 0.0246(8) 0.0077(7) 0.0134(7) -0.0034(7)
O5 0.0127(7) 0.0255(7) 0.0267(8) 0.0147(6) 0.0046(6) 0.0028(6)
O6 0.0227(8) 0.0374(9) 0.0221(8) 0.0208(7) 0.0053(6) 0.0024(7)
O7 0.0249(8) 0.0341(8) 0.0300(8) 0.0250(7) 0.0041(7) 0.0029(7)
O8 0.0201(8) 0.0369(9) 0.0393(9) 0.0270(8) 0.0099(7) 0.0030(7)
O9 0.0311(9) 0.0267(8) 0.0310(9) 0.0086(7) 0.0141(7) 0.0042(7)
O10 0.0250(8) 0.0339(9) 0.0336(9) 0.0254(7) 0.0061(7) 0.0004(7)
O11 0.0271(9) 0.0593(12) 0.0552(12) 0.0378(10) 0.0167(8) -0.0010(8)
O12 0.0169(9) 0.1012(19) 0.0957(18) 0.0778(16) 0.0055(10) 0.0071(10)
O13 0.0245(9) 0.0807(15) 0.0730(14) 0.0604(13) 0.0114(9) 0.0189(10)
O14 0.0204(10) 0.1088(19) 0.0996(18) 0.0818(17) 0.0164(11) 0.0040(11)
O100 0.0482(13) 0.0704(15) 0.0510(13) 0.0200(12) 0.0068(10) 0.0230(11)
N1 0.0122(8) 0.0221(9) 0.0219(9) 0.0101(7) 0.0026(7) 0.0012(7)
N2 0.0126(8) 0.0237(9) 0.0206(8) 0.0089(7) 0.0035(7) 0.0030(7)
N3 0.0178(9) 0.0251(9) 0.0272(9) 0.0117(8) 0.0096(7) 0.0066(7)
N4 0.0172(9) 0.0330(10) 0.0285(10) 0.0146(8) 0.0059(8) -0.0003(8)
N5 0.0178(9) 0.0357(11) 0.0394(11) 0.0219(9) 0.0072(8) 0.0051(8)
C1 0.0212(10) 0.0213(10) 0.0190(10) 0.0117(8) 0.0080(8) 0.0045(8)
C2 0.0197(10) 0.0195(9) 0.0165(9) 0.0100(8) 0.0055(8) 0.0018(8)
C3 0.0148(9) 0.0230(10) 0.0192(10) 0.0104(8) 0.0043(8) 0.0001(8)
C4 0.0181(10) 0.0213(10) 0.0171(9) 0.0104(8) 0.0041(8) 0.0028(8)
C5 0.0189(10) 0.0226(10) 0.0199(10) 0.0117(8) 0.0066(8) 0.0003(8)
C6 0.0140(9) 0.0224(10) 0.0195(10) 0.0084(8) 0.0045(8) 0.0001(8)
C7 0.0163(10) 0.0230(10) 0.0167(9) 0.0106(8) 0.0021(8) 0.0038(8)
C8 0.0182(10) 0.0254(10) 0.0178(10) 0.0119(8) 0.0048(8) 0.0049(8)
C9 0.0161(9) 0.0155(9) 0.0159(9) 0.0068(7) 0.0049(8) 0.0015(7)
C10 0.0177(10) 0.0180(9) 0.0183(9) 0.0094(8) 0.0057(8) 0.0025(7)
C11 0.0152(9) 0.0207(10) 0.0217(10) 0.0112(8) 0.0056(8) 0.0012(8)
C12 0.0198(10) 0.0191(9) 0.0220(10) 0.0115(8) 0.0078(8) 0.0007(8)
C13 0.0215(10) 0.0221(10) 0.0232(10) 0.0140(9) 0.0054(8) 0.0047(8)
C14 0.0142(10) 0.0217(10) 0.0250(10) 0.0114(8) 0.0054(8) 0.0030(8)
C15 0.0173(10) 0.0195(9) 0.0238(10) 0.0114(8) 0.0075(8) 0.0007(8)
C16 0.0234(11) 0.0210(10) 0.0240(10) 0.0125(9) 0.0095(9) 0.0027(8)
C17 0.0164(10) 0.0270(11) 0.0237(11) 0.0082(9) 0.0056(9) 0.0037(8)
C18 0.0133(9) 0.0271(11) 0.0305(11) 0.0139(9) 0.0069(8) 0.0054(8)

loop_
_atom_type_symbol
_atom_type_description
_atom_type_scat_dispersion_real
_atom_type_scat_dispersion_imag
_atom_type_scat_source
C C 0.0033 0.0016 'International Tables Vol C Tables 4.2.6.8 and 6.1.1.4'
H H 0.0000 0.0000 'International Tables Vol C Tables 4.2.6.8 and 6.1.1.4'
N N 0.0061 0.0033 'International Tables Vol C Tables 4.2.6.8 and 6.1.1.4'
O O 0.0106 0.0060 'International Tables Vol C Tables 4.2.6.8 and 6.1.1.4'
Co Co 0.3494 0.9721 'International Tables Vol C Tables 4.2.6.8 and 6.1.1.4'

loop_
_geom_angle_atom_site_label_1
_geom_angle_atom_site_label_2
_geom_angle_atom_site_label_3
_geom_angle
_geom_angle_site_symmetry_1
_geom_angle_site_symmetry_3
O1 Co1 O2 97.38(7) 2_667 .
O1 Co1 N1 96.21(7) 2_667 .
O2 Co1 N1 96.19(7) . .
O1 Co1 O3 157.26(6) 2_667 .
O2 Co1 O3 103.87(6) . .
N1 Co1 O3 89.53(6) . .
O1 Co1 O4 89.03(7) 2_667 .
O2 Co1 O4 87.05(7) . .
N1 Co1 O4 173.42(7) . .
O3 Co1 O4 84.12(6) . .
O1 Co1 O5 99.62(6) 2_667 .
O2 Co1 O5 159.96(6) . .
N1 Co1 O5 92.45(6) . .
O3 Co1 O5 58.05(5) . .
O4 Co1 O5 82.72(6) . .
N2 Co2 N2 180.000(1) 2_566 .
N2 Co2 O6 94.13(7) 2_566 2_566
N2 Co2 O6 85.87(7) . 2_566
N2 Co2 O6 85.87(7) 2_566 .
N2 Co2 O6 94.13(7) . .
O6 Co2 O6 180.0 2_566 .
N2 Co2 O3 94.05(6) 2_566 .
N2 Co2 O3 85.95(6) . .
O6 Co2 O3 90.84(6) 2_566 .
O6 Co2 O3 89.16(6) . .
N2 Co2 O3 85.95(6) 2_566 2_566
N2 Co2 O3 94.05(6) . 2_566
O6 Co2 O3 89.16(6) 2_566 2_566
O6 Co2 O3 90.84(6) . 2_566
O3 Co2 O3 180.0 . 2_566
O7 Co3 N3 92.64(7) 2_667 2_666
O7 Co3 O8 143.68(6) 2_667 2_676
N3 Co3 O8 98.19(7) 2_666 2_676
O7 Co3 O5 108.45(6) 2_667 .
N3 Co3 O5 89.83(6) 2_666 .
O8 Co3 O5 106.15(6) 2_676 .
O7 Co3 O9 84.88(7) 2_667 .
N3 Co3 O9 173.50(7) 2_666 .
O8 Co3 O9 87.29(7) 2_676 .
O5 Co3 O9 85.28(6) . .
O7 Co3 O10 85.50(6) 2_667 2_676
N3 Co3 O10 88.49(7) 2_666 2_676
O8 Co3 O10 60.42(6) 2_676 2_676
O5 Co3 O10 166.01(6) . 2_676
O9 Co3 O10 97.29(6) . 2_676
O7 Co3 C16 115.49(7) 2_667 2_676
N3 Co3 C16 91.87(7) 2_666 2_676
O8 Co3 C16 30.15(7) 2_676 2_676
O5 Co3 C16 135.89(6) . 2_676
O9 Co3 C16 94.62(7) . 2_676
O10 Co3 C16 30.38(6) 2_676 2_676
C8 O1 Co1 140.94(15) . 2_667
C1 O2 Co1 124.95(14) . .
C9 O3 Co1 94.22(12) . .
C9 O3 Co2 133.82(13) . .
Co1 O3 Co2 101.27(5) . .
C9 O5 Co3 156.23(13) . .
C9 O5 Co1 88.43(11) . .
Co3 O5 Co1 109.18(6) . .
C1 O6 Co2 140.99(14) . .
C8 O7 Co3 129.45(14) . 2_667
C16 O8 Co3 91.85(12) . 2_676
C16 O10 Co3 86.57(13) . 2_676
C18 N1 N2 105.46(17) . .
C18 N1 Co1 138.55(15) . .
N2 N1 Co1 115.77(12) . .
C17 N2 N1 106.25(16) . .
C17 N2 Co2 129.94(14) . .
N1 N2 Co2 123.81(13) . .
C17 N3 C18 102.55(17) . .
C17 N3 Co3 120.47(15) . 2_666
C18 N3 Co3 136.96(14) . 2_666
O12 N4 O11 123.8(2) . .
O12 N4 C6 118.09(19) . .
O11 N4 C6 118.14(18) . .
O14 N5 O13 123.8(2) . .
O14 N5 C14 118.52(19) . .
O13 N5 C14 117.68(19) . .
O2 C1 O6 126.31(19) . .
O2 C1 C2 117.39(18) . .
O6 C1 C2 116.29(18) . .
C3 C2 C7 119.89(18) . .
C3 C2 C1 120.96(18) . .
C7 C2 C1 119.11(17) . .
C2 C3 C4 120.27(19) . .
C5 C4 C3 120.46(18) . .
C5 C4 C8 120.47(18) . .
C3 C4 C8 119.06(18) . .
C6 C5 C4 117.68(18) . .
C7 C6 C5 123.05(19) . .
C7 C6 N4 117.93(18) . .
C5 C6 N4 119.02(18) . .
C6 C7 C2 118.53(18) . .
O1 C8 O7 126.10(19) . .
O1 C8 C4 115.78(18) . .
O7 C8 C4 118.11(18) . .
O5 C9 O3 119.28(17) . .
O5 C9 C10 121.42(18) . .
O3 C9 C10 119.29(17) . .
C15 C10 C11 120.20(18) . .
C15 C10 C9 118.27(18) . .
C11 C10 C9 121.52(18) . .
C10 C11 C12 119.62(19) . .
C13 C12 C11 120.22(19) . .
C13 C12 C16 118.89(18) . .
C11 C12 C16 120.89(19) . .
C14 C13 C12 118.66(19) . .
C13 C14 C15 122.83(19) . .
C13 C14 N5 118.69(18) . .
C15 C14 N5 118.48(18) . .
C14 C15 C10 118.45(19) . .
O8 C16 O10 120.67(19) . .
O8 C16 C12 120.27(18) . .
O10 C16 C12 119.04(19) . .
O8 C16 Co3 58.00(11) . 2_676
O10 C16 Co3 63.05(11) . 2_676
C12 C16 Co3 172.25(15) . 2_676
N2 C17 N3 112.83(19) . .
N1 C18 N3 112.92(19) . .

loop_
_geom_bond_atom_site_label_1
_geom_bond_atom_site_label_2
_geom_bond_distance
_geom_bond_site_symmetry_2
Co1 O1 1.9758(16) 2_667
Co1 O2 2.0024(15) .
Co1 N1 2.0822(17) .
Co1 O3 2.1760(14) .
Co1 O4 2.2156(17) .
Co1 O5 2.3091(14) .
Co2 N2 2.0344(17) 2_566
Co2 N2 2.0344(17) .
Co2 O6 2.0610(14) 2_566
Co2 O6 2.0610(14) .
Co2 O3 2.2472(14) .
Co2 O3 2.2472(14) 2_566
Co3 O7 2.0522(15) 2_667
Co3 N3 2.0690(18) 2_666
Co3 O8 2.1112(15) 2_676
Co3 O5 2.1170(14) .
Co3 O9 2.1349(16) .
Co3 O10 2.2221(16) 2_676
Co3 C16 2.488(2) 2_676
O1 C8 1.243(3) .
O1 Co1 1.9758(16) 2_667
O2 C1 1.252(3) .
O3 C9 1.269(2) .
O5 C9 1.257(2) .
O6 C1 1.253(3) .
O7 C8 1.249(3) .
O7 Co3 2.0522(15) 2_667
O8 C16 1.251(3) .
O8 Co3 2.1112(15) 2_676
O10 C16 1.261(3) .
O10 Co3 2.2221(16) 2_676
O11 N4 1.214(3) .
O12 N4 1.209(3) .
O13 N5 1.223(3) .
O14 N5 1.207(3) .
N1 C18 1.318(3) .
N1 N2 1.374(2) .
N2 C17 1.313(3) .
N3 C17 1.339(3) .
N3 C18 1.344(3) .
N3 Co3 2.0690(18) 2_666
N4 C6 1.475(3) .
N5 C14 1.473(3) .
C1 C2 1.504(3) .
C2 C3 1.391(3) .
C2 C7 1.391(3) .
C3 C4 1.393(3) .
C4 C5 1.392(3) .
C4 C8 1.508(3) .
C5 C6 1.387(3) .
C6 C7 1.379(3) .
C9 C10 1.498(3) .
C10 C15 1.393(3) .
C10 C11 1.399(3) .
C11 C12 1.401(3) .
C12 C13 1.388(3) .
C12 C16 1.500(3) .
C13 C14 1.379(3) .
C14 C15 1.379(3) .
C16 Co3 2.488(2) 2_676
